data_4320686
loop_
_publ_author_name
'Christopher J. Sunderland'
'Mauro Botta'
'Silvio Aime'
'Kenneth N. Raymond'

_publ_contact_author
;
Kenneth N. Raymond
Department of Chemistry
University of California
Berkeley, CA  94720-1460
;
_publ_contact_author_email raymond@socrates.berkeley.edu
_publ_contact_author_fax 510-486-5283
_publ_contact_author_phone 510-642-7219
_publ_section_title
;
 6-Carboxamido-5,4-Hydroxypyrimidinones: A New Class of Heterocyclic
 Ligands and Their Evaluation as Gadolinium Chelating Agents
;
_journal_name_full 'Inorganic Chemistry'
_journal_page_first 6746
_journal_page_last 6756
_journal_paper_doi 10.1021/ic010313a
_journal_volume 40
_journal_year 2001
_chemical_formula_moiety 'C9 H13 N3 O3'
_chemical_formula_sum 'C9 H13 N3 O3'
_chemical_formula_weight 211.22
_space_group_IT_number 2
_symmetry_cell_setting triclinic
_symmetry_Int_Tables_number 2
_symmetry_space_group_name_Hall '-P 1'
_symmetry_space_group_name_H-M 'P -1'
_audit_creation_date 'Sat Feb 14 16:26:44 1998'
_audit_creation_method 'from TEXRAY.INF file'
_cell_angle_alpha 111.781(1)
_cell_angle_beta 107.377(1)
_cell_angle_gamma 92.768(1)
_cell_formula_units_Z 4
_cell_length_a 9.8448(5)
_cell_length_b 10.4619(5)
_cell_length_c 11.4419(6)
_cell_measurement_reflns_used 3672
_cell_measurement_temperature 123.2
_cell_measurement_theta_max 45.0
_cell_measurement_theta_min 3.0
_cell_volume 1027.42(9)
_computing_cell_refinement 'MSC/AFC Diffractometer Control'
_computing_data_collection 'MSC/AFC Diffractometer Control'
_computing_data_reduction teXsan
_computing_publication_material teXsan
_computing_structure_refinement teXsan
_diffrn_ambient_temperature 123.2
_diffrn_measurement_device SMART
_diffrn_measurement_method 'omega scans with profile analysis'
_diffrn_orient_matrix_UB_11 0.00000
_diffrn_orient_matrix_UB_12 0.00000
_diffrn_orient_matrix_UB_13 0.00000
_diffrn_orient_matrix_UB_21 0.00000
_diffrn_orient_matrix_UB_22 0.00000
_diffrn_orient_matrix_UB_23 0.00000
_diffrn_orient_matrix_UB_31 0.00000
_diffrn_orient_matrix_UB_32 0.00000
_diffrn_orient_matrix_UB_33 0.00000
_diffrn_radiation_detector CCD
_diffrn_radiation_monochromator graphite
_diffrn_radiation_source 'X-ray tube'
_diffrn_radiation_type MoKalpha
_diffrn_radiation_wavelength 0.7107
_diffrn_reflns_av_R_equivalents 0.021
_diffrn_reflns_limit_h_max 12
_diffrn_reflns_limit_h_min 0
_diffrn_reflns_limit_k_max 12
_diffrn_reflns_limit_k_min -12
_diffrn_reflns_limit_l_max 12
_diffrn_reflns_limit_l_min -13
_diffrn_reflns_number 5460
_diffrn_reflns_theta_max 26.03
_diffrn_standards_decay_% 0.00
_diffrn_standards_interval_count 0
_diffrn_standards_number 0
_exptl_absorpt_coefficient_mu 0.104
_exptl_absorpt_correction_type none
_exptl_crystal_colour colorless
_exptl_crystal_density_diffrn 1.365
_exptl_crystal_description rod
_exptl_crystal_F_000 448.00
_exptl_crystal_size_max 0.400
_exptl_crystal_size_mid 0.120
_exptl_crystal_size_min 0.120
_refine_diff_density_max 0.20
_refine_diff_density_min -0.26
_refine_ls_extinction_coef 0.00000
_refine_ls_extinction_method none
_refine_ls_goodness_of_fit_obs 2.135
_refine_ls_hydrogen_treatment refxyz
_refine_ls_matrix_type full
_refine_ls_number_parameters 346
_refine_ls_number_reflns 2820
_refine_ls_number_restraints 0
_refine_ls_R_factor_obs 0.0419
_refine_ls_shift/esd_max 0.0016
_refine_ls_structure_factor_coef F
_refine_ls_weighting_scheme sigma
_refine_ls_wR_factor_obs 0.0551
_reflns_number_observed 2820
_reflns_number_total 3449
_reflns_observed_criterion >3sigma(I)
_cod_data_source_file ic010313a.cif
_cod_data_source_block NMe2-2,3-Me2-HOPY
_cod_original_cell_volume 1027.41(9)
_cod_original_sg_symbol_H-M 'P -1 '
_cod_original_formula_sum 'C9 H13 N3 O3 '
_cod_database_code 4320686

loop_
_symmetry_equiv_pos_as_xyz
'   +x,   +y,   +z'
'   -x,   -y,   -z'

loop_
_atom_site_aniso_label
_atom_site_aniso_U_11
_atom_site_aniso_U_22
_atom_site_aniso_U_33
_atom_site_aniso_U_12
_atom_site_aniso_U_13
_atom_site_aniso_U_23
O(1) 0.0231(8) 0.0245(8) 0.0217(8) -0.0029(6) 0.0097(7) 0.0054(6)
O(2) 0.0255(9) 0.0212(8) 0.0220(8) 0.0002(6) 0.0130(7) 0.0024(6)
O(3) 0.0360(10) 0.048(1) 0.052(1) 0.0216(8) 0.0285(9) 0.0396(9)
O(4) 0.0187(8) 0.0197(8) 0.0221(8) 0.0027(6) 0.0028(6) 0.0038(6)
O(5) 0.0210(8) 0.0239(8) 0.0195(8) 0.0036(6) 0.0067(7) 0.0019(6)
O(6) 0.0290(9) 0.0334(9) 0.0348(9) 0.0117(7) 0.0210(7) 0.0214(7)
N(1) 0.0189(9) 0.0205(9) 0.0235(10) 0.0055(7) 0.0078(8) 0.0091(8)
N(2) 0.0165(9) 0.0231(9) 0.0158(9) 0.0036(7) 0.0073(7) 0.0062(7)
N(3) 0.026(1) 0.0253(10) 0.0264(10) 0.0103(8) 0.0164(8) 0.0151(8)
N(4) 0.0181(9) 0.0178(9) 0.0175(9) 0.0046(7) 0.0064(7) 0.0088(7)
N(5) 0.0187(9) 0.0191(9) 0.0205(9) 0.0039(7) 0.0069(7) 0.0088(7)
N(6) 0.0188(9) 0.0246(9) 0.0231(9) 0.0084(7) 0.0095(8) 0.0126(8)
C(1) 0.016(1) 0.022(1) 0.021(1) 0.0058(8) 0.0044(9) 0.0094(9)
C(2) 0.017(1) 0.022(1) 0.0147(10) 0.0031(9) 0.0026(8) 0.0077(8)
C(3) 0.021(1) 0.019(1) 0.015(1) 0.0063(9) 0.0067(9) 0.0077(8)
C(4) 0.019(1) 0.023(1) 0.020(1) 0.0076(9) 0.0064(9) 0.0119(9)
C(5) 0.025(1) 0.022(1) 0.024(1) 0.0036(10) 0.0074(10) 0.0040(10)
C(6) 0.024(1) 0.031(1) 0.025(1) 0.003(1) 0.014(1) 0.005(1)
C(7) 0.022(1) 0.021(1) 0.024(1) 0.0041(9) 0.0095(9) 0.0105(9)
C(8) 0.028(1) 0.035(1) 0.038(1) 0.015(1) 0.018(1) 0.024(1)
C(9) 0.034(1) 0.035(1) 0.044(2) 0.014(1) 0.027(1) 0.021(1)
C(10) 0.020(1) 0.0170(10) 0.021(1) 0.0035(8) 0.0071(9) 0.0120(9)
C(11) 0.021(1) 0.0152(10) 0.020(1) 0.0021(8) 0.0075(9) 0.0095(8)
C(12) 0.020(1) 0.0156(10) 0.018(1) 0.0039(8) 0.0075(9) 0.0084(8)
C(13) 0.020(1) 0.0159(10) 0.021(1) 0.0049(8) 0.0102(9) 0.0098(9)
C(14) 0.022(1) 0.023(1) 0.021(1) 0.0050(9) 0.0071(10) 0.0071(9)
C(15) 0.022(1) 0.022(1) 0.022(1) 0.0076(9) 0.0108(10) 0.0088(9)
C(16) 0.017(1) 0.0158(10) 0.020(1) 0.0005(8) 0.0056(9) 0.0054(8)
C(17) 0.026(1) 0.032(1) 0.029(1) 0.010(1) 0.013(1) 0.019(1)
C(18) 0.025(1) 0.037(1) 0.036(1) 0.014(1) 0.015(1) 0.019(1)

loop_
_atom_site_label
_atom_site_fract_x
_atom_site_fract_y
_atom_site_fract_z
_atom_site_U_iso_or_equiv
_atom_site_thermal_displace_type
_atom_site_calc_flag
_atom_site_calc_attached_atom
O(1) 0.0 0.0 0.0 0 Uij ? ?
O(2) 0.4731(2) -0.0169(2) 0.2112(1) 0 Uij ? ?
O(3) 0.2753(2) -0.3341(2) 0.2030(2) 0 Uij ? ?
O(4) 0.6614(2) 0.2246(1) 0.3073(1) 0 Uij ? ?
O(5) 0.8968(2) 0.1155(2) 0.2514(1) 0 Uij ? ?
O(6) 1.2219(2) 0.2451(2) 0.3678(2) 0 Uij ? ?
N(1) 0.3468(2) -0.3749(2) -0.0387(2) 0 Uij ? ?
N(2) 0.5475(2) -0.2741(2) -0.0663(2) 0 Uij ? ?
N(3) 0.1567(2) -0.1773(2) 0.1427(2) 0 Uij ? ?
N(4) 0.8083(2) 0.3730(2) 0.5194(2) 0 Uij ? ?
N(5) 1.0598(2) 0.3781(2) 0.5918(2) 0 Uij ? ?
N(6) 1.2417(2) 0.1501(2) 0.5186(2) 0 Uij ? ?
C(1) 0.4379(2) -0.3835(2) -0.1025(2) 0 Uij ? ?
C(2) 0.5623(2) -0.1460(2) 0.0359(2) 0 Uij ? ?
C(3) 0.4625(2) -0.1378(2) 0.1066(2) 0 Uij ? ?
C(4) 0.3601(2) -0.2510(2) 0.0677(2) 0 Uij ? ?
C(5) 0.4235(3) -0.5165(2) -0.2199(2) 0 Uij ? ?
C(6) 0.6511(3) -0.2900(3) -0.1385(3) 0 Uij ? ?
C(7) 0.2599(2) -0.2561(2) 0.1432(2) 0 Uij ? ?
C(8) 0.1273(3) -0.0903(3) 0.0672(3) 0 Uij ? ?
C(9) 0.0592(3) -0.1848(3) 0.2149(3) 0 Uij ? ?
C(10) 0.9456(2) 0.4257(2) 0.6141(2) 0 Uij ? ?
C(11) 0.7839(2) 0.2701(2) 0.3930(2) 0 Uij ? ?
C(12) 0.9112(2) 0.2185(2) 0.3706(2) 0 Uij ? ?
C(13) 1.0415(2) 0.2722(2) 0.4696(2) 0 Uij ? ?
C(14) 0.9625(3) 0.5376(2) 0.7471(2) 0 Uij ? ?
C(15) 0.6802(2) 0.4239(2) 0.5502(2) 0 Uij ? ?
C(16) 1.1766(2) 0.2208(2) 0.4480(2) 0 Uij ? ?
C(17) 1.1912(3) 0.1162(3) 0.6123(3) 0 Uij ? ?
C(18) 1.3752(3) 0.1016(3) 0.5035(3) 0 Uij ? ?
H(1) 0.333(3) -0.580(3) -0.239(2) 0 Uij ? ?
H(2) 0.510(3) -0.560(2) -0.202(2) 0 Uij ? ?
H(3) 0.414(3) -0.495(2) -0.296(3) 0 Uij ? ?
H(4) 0.690(3) -0.378(3) -0.149(2) 0 Uij ? ?
H(5) 0.615(3) -0.284(2) -0.221(3) 0 Uij ? ?
H(6) 0.732(3) -0.220(3) -0.087(3) 0 Uij ? ?
H(7) -0.014(3) -0.264(3) 0.163(3) 0 Uij ? ?
H(8) 0.113(3) -0.188(2) 0.299(3) 0 Uij ? ?
H(9) 0.026(3) -0.093(3) 0.243(2) 0 Uij ? ?
H(10) 0.027(3) -0.122(2) 0.002(2) 0 Uij ? ?
H(11) 0.131(3) 0.003(3) 0.129(3) 0 Uij ? ?
H(12) 0.201(3) -0.091(2) 0.023(2) 0 Uij ? ?
H(13) 0.548(3) 0.048(3) 0.228(2) 0 Uij ? ?
H(14) 0.690(3) 0.517(3) 0.565(2) 0 Uij ? ?
H(15) 0.677(3) 0.406(2) 0.627(3) 0 Uij ? ?
H(16) 0.595(3) 0.370(3) 0.472(3) 0 Uij ? ?
H(17) 0.923(3) 0.621(3) 0.738(2) 0 Uij ? ?
H(18) 0.903(3) 0.506(2) 0.790(2) 0 Uij ? ?
H(19) 1.063(3) 0.564(3) 0.800(3) 0 Uij ? ?
H(20) 1.099(3) 0.146(3) 0.611(2) 0 Uij ? ?
H(21) 1.176(3) 0.017(3) 0.589(2) 0 Uij ? ?
H(22) 1.252(3) 0.166(3) 0.698(3) 0 Uij ? ?
H(23) 1.447(3) 0.156(3) 0.576(3) 0 Uij ? ?
H(24) 1.385(3) 0.107(3) 0.429(3) 0 Uij ? ?
H(25) 1.361(3) -0.004(3) 0.480(2) 0 Uij ? ?
H(26) 0.798(3) 0.074(3) 0.197(3) 0 Uij ? ?

loop_
_atom_type_symbol
_atom_type_oxidation_number
_atom_type_number_in_cell
_atom_type_scat_dispersion_real
_atom_type_scat_dispersion_imag
_atom_type_scat_source
C 0 36 0.003 0.002 'International Tables'
H 0 52 0.000 0.000 'International Tables'
N 0 12 0.006 0.003 'International Tables'
O 0 12 0.011 0.006 'International Tables'

loop_
_geom_angle_atom_site_label_1
_geom_angle_atom_site_label_2
_geom_angle_atom_site_label_3
_geom_angle
_geom_angle_site_symmetry_1
_geom_angle_site_symmetry_2
_geom_angle_site_symmetry_3
_geom_angle_publ_flag
N(1) H(1) N(5) 104.1(8) ? ? ? no
N(1) H(1) N(6) 165(1) ? ? ? no
N(1) H(1) N(2) 45.7(4) ? ? ? no
N(5) H(1) N(6) 65.0(5) ? ? ? no
N(5) H(1) N(2) 124.3(8) ? ? ? no
N(6) H(1) N(2) 148.3(9) ? ? ? no
O(3) H(2) N(2) 118.1(9) ? ? ? no
O(3) H(2) N(1) 63.9(6) ? ? ? no
O(3) H(2) N(1) 147(1) ? ? ? no
N(2) H(2) N(1) 97.2(7) ? ? ? no
N(2) H(2) N(1) 47.5(4) ? ? ? no
N(1) H(2) N(1) 87.4(6) ? ? ? no
N(2) H(3) O(4) 67.0(5) ? ? ? no
N(2) H(3) N(1) 48.2(4) ? ? ? no
N(2) H(3) N(5) 123.4(8) ? ? ? no
O(4) H(3) N(1) 81.1(6) ? ? ? no
O(4) H(3) N(5) 88.4(6) ? ? ? no
N(1) H(3) N(5) 79.2(6) ? ? ? no
N(2) H(4) O(3) 127(1) ? ? ? no
N(2) H(5) O(6) 162(1) ? ? ? no
N(2) H(5) O(4) 79.5(7) ? ? ? no
N(2) H(5) O(1) 46.0(5) ? ? ? no
N(2) H(5) O(2) 93.2(8) ? ? ? no
O(6) H(5) O(4) 111.2(9) ? ? ? no
O(6) H(5) O(1) 119.3(8) ? ? ? no
O(6) H(5) O(2) 84.0(7) ? ? ? no
O(4) H(5) O(1) 87.1(6) ? ? ? no
O(4) H(5) O(2) 52.1(4) ? ? ? no
O(1) H(5) O(2) 62.5(4) ? ? ? no
N(2) H(6) O(1) 63.6(7) ? ? ? no
N(2) H(6) O(6) 126(1) ? ? ? no
O(1) H(6) O(6) 131.3(10) ? ? ? no
N(3) H(7) O(3) 50.5(6) ? ? ? no
N(3) H(8) O(3) 59.3(6) ? ? ? no
N(3) H(8) N(4) 136(1) ? ? ? no
N(3) H(8) N(5) 146(1) ? ? ? no
N(3) H(8) N(6) 99.0(9) ? ? ? no
O(3) H(8) N(4) 77.4(7) ? ? ? no
O(3) H(8) N(5) 105.8(8) ? ? ? no
O(3) H(8) N(6) 120.5(9) ? ? ? no
N(4) H(8) N(5) 41.5(3) ? ? ? no
N(4) H(8) N(6) 105.3(7) ? ? ? no
N(5) H(8) N(6) 114.0(7) ? ? ? no
N(3) H(9) O(5) 131(1) ? ? ? no
N(3) H(9) N(6) 104.2(9) ? ? ? no
N(3) H(9) O(6) 92.9(8) ? ? ? no
O(5) H(9) N(6) 79.1(6) ? ? ? no
O(5) H(9) O(6) 59.1(5) ? ? ? no
N(6) H(9) O(6) 39.0(3) ? ? ? no
N(3) H(10) O(5) 123(1) ? ? ? no
N(3) H(11) O(6) 117(1) ? ? ? no
N(3) H(11) O(5) 108.1(9) ? ? ? no
N(3) H(11) O(2) 70.6(7) ? ? ? no
O(6) H(11) O(5) 62.8(5) ? ? ? no
O(6) H(11) O(2) 83.8(6) ? ? ? no
O(5) H(11) O(2) 142.1(9) ? ? ? no
N(3) H(12) O(1) 160(1) ? ? ? no
N(3) H(12) O(2) 82.5(8) ? ? ? no
N(3) H(12) O(5) 141(1) ? ? ? no
N(3) H(12) N(1) 75.5(7) ? ? ? no
O(1) H(12) O(2) 77.8(7) ? ? ? no
O(1) H(12) O(5) 56.9(5) ? ? ? no
O(1) H(12) N(1) 100.0(8) ? ? ? no
O(2) H(12) O(5) 131.2(10) ? ? ? no
O(2) H(12) N(1) 73.6(5) ? ? ? no
O(5) H(12) N(1) 95.6(7) ? ? ? no
O(2) H(13) O(4) 156(2) ? ? ? no
O(2) H(13) O(1) 107(1) ? ? ? no
O(2) H(13) O(1) 82(1) ? ? ? no
O(2) H(13) O(5) 146(1) ? ? ? no
O(4) H(13) O(1) 95(1) ? ? ? no
O(4) H(13) O(1) 100.9(10) ? ? ? no
O(4) H(13) O(5) 55.0(7) ? ? ? no
O(1) H(13) O(1) 69.7(6) ? ? ? no
O(1) H(13) O(5) 50.7(5) ? ? ? no
O(1) H(13) O(5) 106.9(7) ? ? ? no
N(4) H(14) O(6) 121(1) ? ? ? no
N(4) H(14) O(4) 43.2(5) ? ? ? no
O(6) H(14) O(4) 135.9(9) ? ? ? no
N(4) H(15) O(3) 118(1) ? ? ? no
N(4) H(15) O(4) 41.1(5) ? ? ? no
O(3) H(15) O(4) 128.3(9) ? ? ? no
N(4) H(16) O(4) 65.4(7) ? ? ? no
O(6) H(17) N(4) 93.8(8) ? ? ? no
O(6) H(17) N(5) 124.1(9) ? ? ? no
O(6) H(17) O(5) 65.9(6) ? ? ? no
N(4) H(17) N(5) 47.1(4) ? ? ? no
N(4) H(17) O(5) 125.7(8) ? ? ? no
N(5) H(17) O(5) 102.4(7) ? ? ? no
O(3) H(18) N(4) 89.5(8) ? ? ? no
O(3) H(18) N(5) 114.6(8) ? ? ? no
N(4) H(18) N(5) 47.6(4) ? ? ? no
N(5) H(19) N(1) 103.4(9) ? ? ? no
N(5) H(19) N(4) 46.3(4) ? ? ? no
N(1) H(19) N(4) 149.6(9) ? ? ? no
N(6) H(20) N(5) 83.7(9) ? ? ? no
N(6) H(21) O(5) 166(1) ? ? ? no
N(6) H(21) O(4) 132.6(10) ? ? ? no
O(5) H(21) O(4) 51.1(4) ? ? ? no
N(6) H(22) O(2) 103.9(9) ? ? ? no
N(6) H(22) O(1) 149(1) ? ? ? no
N(6) H(22) N(5) 65.3(7) ? ? ? no
O(2) H(22) O(1) 49.8(4) ? ? ? no
O(2) H(22) N(5) 160.3(8) ? ? ? no
O(1) H(22) N(5) 144.5(8) ? ? ? no
N(6) H(23) O(3) 140(1) ? ? ? no
N(6) H(23) O(6) 44.5(5) ? ? ? no
N(6) H(23) O(2) 107.8(10) ? ? ? no
O(3) H(23) O(6) 127.5(8) ? ? ? no
O(3) H(23) O(2) 73.1(6) ? ? ? no
O(6) H(23) O(2) 152.3(9) ? ? ? no
N(6) H(24) O(6) 62.6(7) ? ? ? no
N(6) H(24) O(2) 154(1) ? ? ? no
O(6) H(24) O(2) 105.0(10) ? ? ? no
N(6) H(25) O(2) 100.6(8) ? ? ? no
N(6) H(25) N(3) 95.5(8) ? ? ? no
N(6) H(25) O(6) 38.1(5) ? ? ? no
O(2) H(25) N(3) 154.5(9) ? ? ? no
O(2) H(25) O(6) 131.2(8) ? ? ? no
N(3) H(25) O(6) 72.4(5) ? ? ? no
O(5) H(26) O(1) 157(2) ? ? ? no
O(5) H(26) O(4) 104(1) ? ? ? no
O(5) H(26) O(2) 142(1) ? ? ? no
O(1) H(26) O(4) 98(1) ? ? ? no
O(1) H(26) O(2) 55.4(7) ? ? ? no
O(4) H(26) O(2) 52.8(5) ? ? ? no

loop_
_geom_bond_atom_site_label_1
_geom_bond_atom_site_label_2
_geom_bond_distance
_geom_bond_site_symmetry_1
_geom_bond_site_symmetry_2
_geom_bond_publ_flag
O(1) C(2) 1.245(2) ? ? yes
O(2) C(3) 1.354(2) ? ? yes
O(2) H(13) 0.90(3) ? ? no
O(3) C(7) 1.233(3) ? ? yes
O(4) C(11) 1.239(2) ? ? yes
O(5) C(12) 1.349(2) ? ? yes
O(5) H(26) 0.96(3) ? ? no
O(6) C(16) 1.230(3) ? ? yes
N(1) C(1) 1.303(3) ? ? yes
N(1) C(4) 1.377(3) ? ? yes
N(2) C(1) 1.382(3) ? ? yes
N(2) C(2) 1.378(2) ? ? yes
N(2) C(6) 1.472(3) ? ? yes
N(3) C(7) 1.339(3) ? ? yes
N(3) C(8) 1.455(3) ? ? yes
N(3) C(9) 1.458(3) ? ? yes
N(4) C(10) 1.383(3) ? ? yes
N(4) C(11) 1.386(2) ? ? yes
N(4) C(15) 1.480(3) ? ? yes
N(5) C(10) 1.307(3) ? ? yes
N(5) C(13) 1.377(3) ? ? yes
N(6) C(16) 1.339(3) ? ? yes
N(6) C(17) 1.450(3) ? ? yes
N(6) C(18) 1.466(3) ? ? yes
C(1) C(5) 1.497(3) ? ? yes
C(2) C(3) 1.435(3) ? ? yes
C(3) C(4) 1.358(3) ? ? yes
C(4) C(7) 1.504(3) ? ? yes
C(5) H(1) 1.00(3) ? ? no
C(5) H(2) 0.99(3) ? ? no
C(5) H(3) 0.96(3) ? ? no
C(6) H(4) 0.99(2) ? ? no
C(6) H(5) 0.93(3) ? ? no
C(6) H(6) 0.93(3) ? ? no
C(8) H(10) 0.99(3) ? ? no
C(8) H(11) 0.96(3) ? ? no
C(8) H(12) 1.00(2) ? ? no
C(9) H(7) 0.94(3) ? ? no
C(9) H(8) 0.96(3) ? ? no
C(9) H(9) 1.00(2) ? ? no
C(10) C(14) 1.491(3) ? ? yes
C(11) C(12) 1.443(3) ? ? yes
C(12) C(13) 1.354(3) ? ? yes
C(13) C(16) 1.512(3) ? ? yes
C(14) H(17) 1.00(2) ? ? no
C(14) H(18) 0.99(3) ? ? no
C(14) H(19) 0.95(3) ? ? no
C(15) H(14) 0.92(3) ? ? no
C(15) H(15) 0.97(3) ? ? no
C(15) H(16) 0.98(3) ? ? no
C(17) H(20) 0.97(3) ? ? no
C(17) H(21) 0.96(3) ? ? no
C(17) H(22) 0.91(3) ? ? no
C(18) H(23) 0.88(3) ? ? no
C(18) H(24) 0.90(3) ? ? no
C(18) H(25) 1.03(3) ? ? no
